data_7000344
loop_
_publ_author_name
'Meilikhov, Mikhail'
'Yusenko, Kirill'
'Fischer, Roland A.'

_publ_section_title
;
 The adsorbate structure of ferrocene inside [Al(OH)(bdc)]x (MIL-53): a
 powder X-ray diffraction study
;
_journal_issue 4
_journal_name_full 'Dalton Transactions'
_journal_page_first 600
_journal_paper_doi 10.1039/b820882b
_journal_year 2009
_chemical_formula_moiety '4(C8 Al O5), C13.32 Fe1.33 O1.33'
_chemical_formula_structural 0.33FeAc@Al(OH)(BDC)
_chemical_formula_sum 'C45.32 Al4 Fe1.33 O21.33'
_chemical_formula_weight 1067.85
_chemical_name_common '1-ferrocene-aldehyde in MIL-53(Al)'
_chemical_name_systematic ' ?'
_space_group_IT_number 74
_symmetry_cell_setting orthorhombic
_symmetry_space_group_name_Hall '-I 2b 2'
_symmetry_space_group_name_H-M 'I m m a'
_cell_angle_alpha 90
_cell_angle_beta 90
_cell_angle_gamma 90
_cell_formula_units_Z 1
_cell_length_a 6.654(2)
_cell_length_b 16.448(3)
_cell_length_c 13.375(2)
_cell_measurement_temperature 293
_cell_volume 1463.8(6)
_computing_cell_refinement 'Jana2000 (Petricek, Dusek & Palatinus, 2000)'
_computing_data_collection 'Bruker D8'
_computing_publication_material 'Jana2000 (Petricek, Dusek & Palatinus, 2000)'
_computing_structure_refinement 'Jana2000 (Petricek, Dusek & Palatinus, 2000)'
_computing_structure_solution 'FOX http://objcryst.sourceforge.net'
_diffrn_ambient_temperature 293
_diffrn_detector 'Bruker D8'
_diffrn_detector_type 'position sensitive'
_diffrn_measurement_device_type 'Bruker D8'
_diffrn_radiation_type 'Cu K\a'
_diffrn_radiation_wavelength 1.54178
_diffrn_source X-ray
_diffrn_source_type 'Cu K\a'
_exptl_absorpt_coefficient_mu 3.876
_exptl_absorpt_process_details '(Jana2000; Petricek, Dusek & Palatinus, 2000)'
_exptl_crystal_density_diffrn 1.211
_exptl_crystal_F_000 553
_pd_char_colour red
_pd_instr_location ' ?'
_pd_meas_2theta_range_inc 0.014
_pd_meas_2theta_range_max 59.864
_pd_meas_2theta_range_min 7.000
_pd_meas_number_of_points 3728
_pd_meas_scan_method step
_pd_proc_2theta_range_inc 0.014
_pd_proc_2theta_range_max 59.864
_pd_proc_2theta_range_min 7
_pd_proc_ls_background_function '16 Legendre polynoms'
_pd_proc_ls_pref_orient_corr none
_pd_proc_ls_profile_function Pseudo-Voigt
_pd_proc_ls_prof_R_factor 0.0213
_pd_proc_ls_prof_wR_expected 0.0177
_pd_proc_ls_prof_wR_factor 0.0287
_pd_spec_mount_mode transmission
_pd_spec_shape cylinder
_refine_ls_extinction_method none
_refine_ls_number_parameters 49
_refine_ls_R_factor_all 0.0863
_refine_ls_R_factor_gt 0.0826
_refine_ls_shift/su_max 0.0207
_refine_ls_shift/su_mean 0.0060
_refine_ls_weighting_scheme sigma
_refine_ls_wR_factor_gt 0.0675
_refine_ls_wR_factor_ref 0.0678
_cod_data_source_file b820882b.txt
_cod_data_source_block (FeAc@MIL53_Al)
_cod_database_code 7000344

loop_
_symmetry_equiv_pos_site_id
_symmetry_equiv_pos_as_xyz
1 x,y,z
2 -x,y,z
3 x,1/2-y,z
4 x,1/2+y,-z
5 -x,-y,-z
6 x,-y,-z
7 -x,1/2+y,-z
8 -x,1/2-y,z
9 1/2+x,1/2+y,1/2+z
10 1/2-x,1/2+y,1/2+z
11 1/2+x,-y,1/2+z
12 1/2+x,y,1/2-z
13 1/2-x,1/2-y,1/2-z
14 1/2+x,1/2-y,1/2-z
15 1/2-x,y,1/2-z
16 1/2-x,-y,1/2+z

loop_
_atom_site_label
_atom_site_type_symbol
_atom_site_fract_x
_atom_site_fract_y
_atom_site_fract_z
_atom_site_adp_type
_atom_site_U_iso_or_equiv
_atom_site_symmetry_multiplicity
_atom_site_occupancy
_atom_site_calc_flag
_atom_site_refinement_flags
_atom_site_disorder_assembly
_atom_site_disorder_group
Al1 Al 0.25 0.25 0.75 Uiso 0.038 4 1 d . . .
O1 O 0 0.25 0.667(6) Uiso 0.038 4 1 d . . .
O2 O 0.157(2) 0.1686(13) 0.8412(14) Uiso 0.038 16 1 d . . .
C1 C -0.178(6) 0.0426(12) 0.9702(9) Uiso 0.038 16 1 d . . .
C2 C 0 0.0644(12) 0.9548(10) Uiso 0.038 8 1 d . . .
C3 C 0 0.1307(12) 0.8827(14) Uiso 0.038 8 1 d . . .
Fe1 Fe 0.25 0.25 0.25 Uiso 0.038 4 0.333 d . . .
C4 C 0.5 0.25 0.260(6) Uiso 0.038 4 0.332 d . . .
C5 C 0.386(18) 0.2956(18) 0.124(5) Uiso 0.038 16 0.333 d . . .
C6 C 0.454(8) 0.335(2) 0.212(6) Uiso 0.038 16 0.333 d . . .
C7 C 0.623(12) 0.25 0.362(10) Uiso 0.038 8 0.1667 d . . .
O3 O 0.672(17) 0.208(3) 0.405(12) Uiso 0.038 16 0.0833 d . . .

loop_
_atom_type_symbol
_atom_type_scat_dispersion_real
_atom_type_scat_dispersion_imag
_atom_type_scat_source
Al 0.066 0.053 'International Tables Vol C Tables 4.2.6.8 and 6.1.1.1'
Fe 0.349 0.853 'International Tables Vol C Tables 4.2.6.8 and 6.1.1.1'
O 0.011 0.006 'International Tables Vol C Tables 4.2.6.8 and 6.1.1.1'
C 0.003 0.002 'International Tables Vol C Tables 4.2.6.8 and 6.1.1.1'

loop_
_geom_bond_atom_site_label_1
_geom_bond_atom_site_label_2
_geom_bond_site_symmetry_1
_geom_bond_site_symmetry_2
_geom_bond_distance
_geom_bond_publ_flag
Al1 O1 . . 2.00(4) yes
Al1 O1 . 13_556 2.00(4) yes
Al1 O2 . . 1.91(2) yes
Al1 O2 . 13_556 1.91(2) yes
Al1 O2 . 3_555 1.91(2) yes
Al1 O2 . 15_556 1.91(2) yes
O1 O2 . . 2.88(7) yes
O1 O2 . 13_556 2.649(17) yes
O1 O2 . 2_555 2.88(7) yes
O1 O2 . 14_456 2.649(17) yes
O1 O2 . 3_555 2.88(7) yes
O1 O2 . 15_556 2.649(17) yes
O1 O2 . 12_456 2.649(17) yes
O1 O2 . 8_555 2.88(7) yes
O2 O2 . 2_555 2.09(2) yes
O2 O2 . 3_555 2.68(3) yes
O2 O2 . 15_556 2.73(3) yes
O2 C2 . . 2.52(2) yes
O2 C3 . . 1.34(2) yes
O2 C1 . 2_555 2.70(3) yes
C2 C3 . . 1.46(3) yes
C2 C1 . . 1.25(4) yes
C2 C1 . 2_555 1.25(4) yes
C1 C1 . 6_557 1.61(3) yes
Fe1 C4 . . 1.669(7) yes
Fe1 C4 . 13_555 1.669(7) yes
Fe1 C5 . . 2.06(8) yes
Fe1 C5 . 13_555 2.06(8) yes
Fe1 C5 . 3_555 2.06(8) yes
Fe1 C5 . 15_555 2.06(8) yes
Fe1 C6 . . 2.01(5) yes
Fe1 C6 . 13_555 2.01(5) yes
Fe1 C6 . 2_655 2.46(5) yes
Fe1 C6 . 14_455 2.46(5) yes
Fe1 C6 . 3_555 2.01(5) yes
Fe1 C6 . 15_555 2.01(5) yes
Fe1 C6 . 12_455 2.46(5) yes
Fe1 C6 . 8_655 2.46(5) yes
Fe1 C7 . . 2.90(10) yes
Fe1 C7 . 13_555 2.90(10) yes
Fe1 C7 . 2_655 1.72(13) yes
Fe1 C7 . 14_455 1.72(13) yes
Fe1 O3 . 2_655 2.25(15) yes
Fe1 O3 . 14_455 2.25(15) yes
Fe1 O3 . 12_455 2.25(15) yes
Fe1 O3 . 8_655 2.25(15) yes
C4 C6 . . 1.56(6) yes
C4 C6 . 2_655 1.56(6) yes
C4 C6 . 3_555 1.56(6) yes
C4 C6 . 8_655 1.56(6) yes
C4 C7 . . 1.59(14) yes
C4 C7 . 2_655 1.59(14) yes
C5 C5 . 2_655 1.51(17) yes
C5 C5 . 3_555 1.50(4) yes
C6 C5 . . 1.42(10) yes
O3 O3 . 3_555 1.39(8) yes
O3 O3 . 8_655 2.68(14) yes
